data_7133899
loop_
_publ_author_name
'Bharathi, Kabali Divya'
'Mohanakrishnan, Arasambattu K.'

_publ_section_title
;
 Serendipitous synthesis of phenanthrene derivatives by exploiting
 electrocyclization during thermolysis of Diels-Alder intermediate
 dihydrodibenzothiophene-<i>S</i>,<i>S</i>-dioxides.
;
_journal_issue 92
_journal_name_full 'Chemical communications (Cambridge, England)'
_journal_page_first 13590
_journal_page_last 13593
_journal_paper_doi 10.1039/d4cc04572f
_journal_volume 60
_journal_year 2024
_chemical_formula_moiety 'C36 H24'
_chemical_formula_sum 'C36 H24'
_chemical_formula_weight 456.55
_space_group_crystal_system monoclinic
_space_group_IT_number 14
_space_group_name_Hall '-P 2ybc'
_space_group_name_H-M_alt 'P 1 21/c 1'
_atom_sites_solution_hydrogens geom
_audit_creation_method SHELXL-2019/3
_audit_update_record
;
2024-08-02 deposited with the CCDC.	2024-10-25 downloaded from the CCDC.
;
_cell_angle_alpha 90
_cell_angle_beta 96.97(3)
_cell_angle_gamma 90
_cell_formula_units_Z 4
_cell_length_a 11.434(8)
_cell_length_b 22.093(18)
_cell_length_c 9.934(9)
_cell_measurement_reflns_used 1234
_cell_measurement_temperature 293(2)
_cell_measurement_theta_max 20.02
_cell_measurement_theta_min 2.42
_cell_volume 2491(4)
_computing_cell_refinement 'APEX2/SAINT (Bruker, 2004)'
_computing_data_collection 'APEX2 (Bruker, 2004)'
_computing_data_reduction 'SAINT/XPREP (Bruker, 2004)'
_computing_molecular_graphics 'ORTEP3 (Farrugia, 1997) and Mercury (Bruno et al., 2002)'
_computing_publication_material 'SHELXL-2018/3 (Sheldrick, 2018)'
_computing_structure_refinement 'SHELXL-2019/2 (Sheldrick, 2019)'
_computing_structure_solution 'SHELXT 2018/2 (Sheldrick, 2018)'
_diffrn_ambient_temperature 293(2)
_diffrn_measured_fraction_theta_full 0.995
_diffrn_measured_fraction_theta_max 0.995
_diffrn_measurement_device_type 'Bruker axs kappa apex2 CCD Diffractometer'
_diffrn_measurement_method '\w and \f scan'
_diffrn_radiation_type MoK\a
_diffrn_radiation_wavelength 0.71073
_diffrn_reflns_av_R_equivalents 0.0670
_diffrn_reflns_av_unetI/netI 0.0259
_diffrn_reflns_Laue_measured_fraction_full 0.995
_diffrn_reflns_Laue_measured_fraction_max 0.995
_diffrn_reflns_limit_h_max 13
_diffrn_reflns_limit_h_min -13
_diffrn_reflns_limit_k_max 26
_diffrn_reflns_limit_k_min -26
_diffrn_reflns_limit_l_max 11
_diffrn_reflns_limit_l_min -11
_diffrn_reflns_number 84346
_diffrn_reflns_point_group_measured_fraction_full 0.995
_diffrn_reflns_point_group_measured_fraction_max 0.995
_diffrn_reflns_theta_full 25.026
_diffrn_reflns_theta_max 25.026
_diffrn_reflns_theta_min 2.573
_diffrn_source 'fine-focus sealed tube'
_exptl_absorpt_coefficient_mu 0.069
_exptl_absorpt_correction_T_max 0.987
_exptl_absorpt_correction_T_min 0.970
_exptl_absorpt_correction_type multi-scan
_exptl_absorpt_process_details 'SADABS (Bruker, 2004)'
_exptl_crystal_colour colourless
_exptl_crystal_density_diffrn 1.217
_exptl_crystal_description block
_exptl_crystal_F_000 960
_exptl_crystal_size_max 0.445
_exptl_crystal_size_mid 0.205
_exptl_crystal_size_min 0.195
_refine_diff_density_max 0.182
_refine_diff_density_min -0.242
_refine_diff_density_rms 0.049
_refine_ls_extinction_method none
_refine_ls_goodness_of_fit_ref 0.907
_refine_ls_hydrogen_treatment constr
_refine_ls_matrix_type full
_refine_ls_number_parameters 325
_refine_ls_number_reflns 4370
_refine_ls_number_restraints 0
_refine_ls_restrained_S_all 0.907
_refine_ls_R_factor_all 0.0690
_refine_ls_R_factor_gt 0.0475
_refine_ls_shift/su_max 0.000
_refine_ls_shift/su_mean 0.000
_refine_ls_structure_factor_coef Fsqd
_refine_ls_weighting_details 'w=1/[\s^2^(Fo^2^)+(0.2000P)^2^] where P=(Fo^2^+2Fc^2^)/3'
_refine_ls_weighting_scheme calc
_refine_ls_wR_factor_gt 0.1736
_refine_ls_wR_factor_ref 0.2211
_reflns_Friedel_coverage 0.000
_reflns_Friedel_fraction_full 0.998
_reflns_Friedel_fraction_max 0.996
_reflns_number_gt 3260
_reflns_number_total 4370
_reflns_threshold_expression 'I > 2\s(I)'
_cod_data_source_file d4cc04572f2.cif
_cod_data_source_block shelx_CCDC4
_cod_depositor_comments 'Adding full bibliography for 7133895--7133899.cif.'
_cod_original_cell_volume 2491(3)
_cod_original_sg_symbol_H-M 'P 21/c'
_cod_database_code 7133899
_shelx_shelxl_version_number 2019/3
_shelx_space_group_comment
;
The symmetry employed for this shelxl refinement is uniquely defined
by the following loop, which should always be used as a source of
symmetry information in preference to the above space-group names.
They are only intended as comments.
;
_shelx_estimated_absorpt_t_min 0.970
_shelx_estimated_absorpt_t_max 0.987

loop_
_space_group_symop_operation_xyz
'x, y, z'
'-x, y+1/2, -z+1/2'
'-x, -y, -z'
'x, -y-1/2, z-1/2'

loop_
_atom_site_label
_atom_site_type_symbol
_atom_site_fract_x
_atom_site_fract_y
_atom_site_fract_z
_atom_site_U_iso_or_equiv
_atom_site_adp_type
_atom_site_occupancy
_atom_site_site_symmetry_order
_atom_site_calc_flag
_atom_site_refinement_flags_posn
_atom_site_refinement_flags_adp
_atom_site_refinement_flags_occupancy
_atom_site_disorder_assembly
_atom_site_disorder_group
C1 C 0.68844(15) 0.54241(8) 0.44475(18) 0.0474(5) Uani 1 1 d . . . . .
C13 C 0.61717(16) 0.55289(8) 0.30956(18) 0.0492(5) Uani 1 1 d . . . . .
C2 C 0.68840(15) 0.58321(8) 0.55783(18) 0.0473(5) Uani 1 1 d . . . . .
C3 C 0.76238(15) 0.56906(8) 0.67910(18) 0.0490(5) Uani 1 1 d . . . . .
C6 C 0.75453(16) 0.48909(8) 0.45794(19) 0.0500(5) Uani 1 1 d . . . . .
C5 C 0.81696(16) 0.47258(8) 0.5850(2) 0.0526(5) Uani 1 1 d . . . . .
C32 C 0.61465(16) 0.63863(8) 0.55574(19) 0.0499(5) Uani 1 1 d . . . . .
C25 C 0.78044(16) 0.61247(8) 0.79347(19) 0.0524(5) Uani 1 1 d . . . . .
C30 C 0.72376(17) 0.66905(8) 0.78112(19) 0.0529(5) Uani 1 1 d . . . . .
C31 C 0.63688(17) 0.68117(8) 0.66378(19) 0.0543(5) Uani 1 1 d . . . . .
C4 C 0.82066(16) 0.51340(9) 0.6905(2) 0.0556(5) Uani 1 1 d . . . . .
H4 H 0.863888 0.503415 0.772915 0.067 Uiso 1 1 calc R U . . .
C7 C 0.76207(17) 0.44845(8) 0.33686(19) 0.0532(5) Uani 1 1 d . . . . .
C19 C 0.87692(17) 0.41280(9) 0.6091(2) 0.0565(5) Uani 1 1 d . . . . .
C14 C 0.51311(17) 0.52091(9) 0.2751(2) 0.0572(5) Uani 1 1 d . . . . .
H14 H 0.489756 0.492056 0.334522 0.069 Uiso 1 1 calc R U . . .
C18 C 0.65252(18) 0.59402(9) 0.2181(2) 0.0575(5) Uani 1 1 d . . . . .
H18 H 0.722327 0.615438 0.239387 0.069 Uiso 1 1 calc R U . . .
C33 C 0.51864(18) 0.65098(9) 0.4550(2) 0.0600(5) Uani 1 1 d . . . . .
H33 H 0.499778 0.622887 0.386100 0.072 Uiso 1 1 calc R U . . .
C29 C 0.7495(2) 0.71080(9) 0.8890(2) 0.0662(6) Uani 1 1 d . . . . .
H29 H 0.714215 0.748777 0.881982 0.079 Uiso 1 1 calc R U . . .
C34 C 0.4525(2) 0.70291(9) 0.4556(2) 0.0661(6) Uani 1 1 d . . . . .
H34 H 0.389992 0.709346 0.387959 0.079 Uiso 1 1 calc R U . . .
C20 C 0.8349(2) 0.37252(9) 0.6983(2) 0.0660(6) Uani 1 1 d . . . . .
H20 H 0.772543 0.383679 0.745044 0.079 Uiso 1 1 calc R U . . .
C15 C 0.44369(19) 0.53160(10) 0.1527(2) 0.0670(6) Uani 1 1 d . . . . .
H15 H 0.373100 0.510810 0.131790 0.080 Uiso 1 1 calc R U . . .
C16 C 0.4794(2) 0.57308(11) 0.0621(2) 0.0703(6) Uani 1 1 d . . . . .
H16 H 0.433081 0.580361 -0.019872 0.084 Uiso 1 1 calc R U . . .
C26 C 0.8560(2) 0.59951(11) 0.9131(2) 0.0684(6) Uani 1 1 d . . . . .
H26 H 0.892059 0.561744 0.922075 0.082 Uiso 1 1 calc R U . . .
C17 C 0.5842(2) 0.60362(10) 0.0941(2) 0.0687(6) Uani 1 1 d . . . . .
H17 H 0.609528 0.630842 0.032306 0.082 Uiso 1 1 calc R U . . .
C8 C 0.7140(2) 0.39104(9) 0.3306(2) 0.0671(6) Uani 1 1 d . . . . .
H8 H 0.670072 0.378264 0.398220 0.081 Uiso 1 1 calc R U . . .
C28 C 0.8245(2) 0.69725(11) 1.0031(2) 0.0717(6) Uani 1 1 d . . . . .
H28 H 0.839472 0.725883 1.071680 0.086 Uiso 1 1 calc R U . . .
C12 C 0.82449(19) 0.46687(10) 0.2312(2) 0.0683(6) Uani 1 1 d . . . . .
H12 H 0.856182 0.505660 0.232129 0.082 Uiso 1 1 calc R U . . .
C36 C 0.5681(2) 0.73448(9) 0.6582(2) 0.0710(6) Uani 1 1 d . . . . .
H36 H 0.584182 0.763216 0.726342 0.085 Uiso 1 1 calc R U . . .
C35 C 0.4787(2) 0.74547(10) 0.5563(3) 0.0735(6) Uani 1 1 d . . . . .
H35 H 0.435983 0.781341 0.555047 0.088 Uiso 1 1 calc R U . . .
C24 C 0.9729(2) 0.39572(10) 0.5444(2) 0.0727(6) Uani 1 1 d . . . . .
H24 H 1.003857 0.422675 0.486133 0.087 Uiso 1 1 calc R U . . .
C21 C 0.8852(2) 0.31537(10) 0.7186(3) 0.0792(7) Uani 1 1 d . . . . .
H21 H 0.855566 0.288407 0.777829 0.095 Uiso 1 1 calc R U . . .
C27 C 0.8783(2) 0.64065(11) 1.0168(2) 0.0745(7) Uani 1 1 d . . . . .
H27 H 0.928386 0.630895 1.094660 0.089 Uiso 1 1 calc R U . . .
C22 C 0.9780(2) 0.29859(11) 0.6519(3) 0.0823(8) Uani 1 1 d . . . . .
H22 H 1.010594 0.260136 0.664449 0.099 Uiso 1 1 calc R U . . .
C23 C 1.0227(2) 0.33917(11) 0.5659(3) 0.0840(8) Uani 1 1 d . . . . .
H23 H 1.087019 0.328314 0.522082 0.101 Uiso 1 1 calc R U . . .
C9 C 0.7303(3) 0.35208(11) 0.2246(3) 0.0840(8) Uani 1 1 d . . . . .
H9 H 0.698089 0.313377 0.222279 0.101 Uiso 1 1 calc R U . . .
C11 C 0.8395(2) 0.42831(14) 0.1259(3) 0.0851(8) Uani 1 1 d . . . . .
H11 H 0.880818 0.441228 0.056059 0.102 Uiso 1 1 calc R U . . .
C10 C 0.7936(3) 0.37055(14) 0.1236(3) 0.0911(9) Uani 1 1 d . . . . .
H10 H 0.805582 0.344195 0.053603 0.109 Uiso 1 1 calc R U . . .

loop_
_atom_site_aniso_label
_atom_site_aniso_U_11
_atom_site_aniso_U_22
_atom_site_aniso_U_33
_atom_site_aniso_U_23
_atom_site_aniso_U_13
_atom_site_aniso_U_12
C1 0.0492(10) 0.0416(9) 0.0529(10) 0.0006(7) 0.0120(8) -0.0062(7)
C13 0.0540(10) 0.0412(9) 0.0538(11) -0.0017(8) 0.0130(8) 0.0000(7)
C2 0.0483(10) 0.0417(9) 0.0538(10) 0.0002(8) 0.0146(8) -0.0055(7)
C3 0.0472(10) 0.0468(10) 0.0546(11) -0.0033(8) 0.0129(8) -0.0041(7)
C6 0.0500(10) 0.0456(10) 0.0562(11) -0.0017(8) 0.0136(8) -0.0029(7)
C5 0.0512(10) 0.0473(10) 0.0597(11) -0.0012(8) 0.0092(8) -0.0005(8)
C32 0.0530(10) 0.0413(10) 0.0582(11) 0.0022(8) 0.0178(8) -0.0048(7)
C25 0.0502(10) 0.0533(11) 0.0554(11) -0.0064(8) 0.0130(8) -0.0076(8)
C30 0.0591(11) 0.0441(10) 0.0587(11) -0.0053(8) 0.0199(9) -0.0105(8)
C31 0.0629(12) 0.0417(10) 0.0619(12) 0.0001(8) 0.0216(9) -0.0058(8)
C4 0.0548(11) 0.0539(11) 0.0578(11) -0.0006(9) 0.0063(9) 0.0013(8)
C7 0.0535(11) 0.0491(11) 0.0570(11) -0.0028(8) 0.0062(8) 0.0050(8)
C19 0.0548(11) 0.0493(11) 0.0629(12) -0.0051(9) -0.0021(9) 0.0038(8)
C14 0.0594(11) 0.0513(11) 0.0620(12) 0.0004(9) 0.0118(9) -0.0067(9)
C18 0.0588(11) 0.0537(11) 0.0616(12) 0.0063(9) 0.0135(9) -0.0034(8)
C33 0.0619(12) 0.0519(11) 0.0670(12) -0.0020(9) 0.0112(10) 0.0040(9)
C29 0.0803(15) 0.0511(12) 0.0693(13) -0.0097(10) 0.0181(11) -0.0123(10)
C34 0.0680(13) 0.0554(12) 0.0751(14) 0.0051(10) 0.0092(10) 0.0099(10)
C20 0.0677(13) 0.0577(12) 0.0708(13) 0.0033(10) 0.0014(10) 0.0030(10)
C15 0.0562(12) 0.0705(14) 0.0728(14) -0.0089(11) 0.0014(10) -0.0044(10)
C16 0.0708(14) 0.0804(16) 0.0579(12) 0.0026(11) 0.0008(10) 0.0105(11)
C26 0.0633(13) 0.0720(14) 0.0688(13) -0.0145(11) 0.0037(10) 0.0030(10)
C17 0.0766(15) 0.0658(13) 0.0661(13) 0.0155(10) 0.0178(11) 0.0064(11)
C8 0.0791(15) 0.0530(12) 0.0690(13) -0.0032(10) 0.0077(11) -0.0029(10)
C28 0.0768(15) 0.0713(15) 0.0685(14) -0.0212(11) 0.0145(11) -0.0192(11)
C12 0.0627(13) 0.0741(14) 0.0708(14) -0.0051(11) 0.0193(10) 0.0046(10)
C36 0.0928(16) 0.0456(12) 0.0762(14) -0.0078(10) 0.0173(12) 0.0057(10)
C35 0.0836(16) 0.0490(12) 0.0889(16) 0.0034(11) 0.0149(13) 0.0131(10)
C24 0.0679(14) 0.0652(14) 0.0862(16) -0.0006(11) 0.0136(12) 0.0115(10)
C21 0.0902(17) 0.0566(13) 0.0868(16) 0.0088(12) -0.0057(13) 0.0021(12)
C27 0.0653(13) 0.0890(17) 0.0682(14) -0.0173(12) 0.0032(10) -0.0096(12)
C22 0.0833(17) 0.0565(14) 0.1016(19) -0.0085(13) -0.0116(14) 0.0191(12)
C23 0.0764(15) 0.0718(16) 0.103(2) -0.0105(14) 0.0082(14) 0.0224(12)
C9 0.1041(19) 0.0587(14) 0.0844(18) -0.0189(12) -0.0083(15) 0.0022(12)
C11 0.0753(16) 0.114(2) 0.0697(15) -0.0146(14) 0.0223(12) 0.0150(15)
C10 0.0991(19) 0.096(2) 0.0759(17) -0.0288(15) 0.0015(14) 0.0294(16)

loop_
_atom_type_symbol
_atom_type_description
_atom_type_scat_dispersion_real
_atom_type_scat_dispersion_imag
_atom_type_scat_source
C C 0.0033 0.0016 'International Tables Vol C Tables 4.2.6.8 and 6.1.1.4'
H H 0.0000 0.0000 'International Tables Vol C Tables 4.2.6.8 and 6.1.1.4'

loop_
_geom_angle_atom_site_label_1
_geom_angle_atom_site_label_2
_geom_angle_atom_site_label_3
_geom_angle
_geom_angle_site_symmetry_1
_geom_angle_site_symmetry_3
_geom_angle_publ_flag
C6 C1 C2 120.39(17) . . ?
C6 C1 C13 116.26(15) . . ?
C2 C1 C13 123.33(16) . . ?
C18 C13 C14 118.86(18) . . ?
C18 C13 C1 121.32(17) . . ?
C14 C13 C1 119.82(16) . . ?
C1 C2 C3 117.85(17) . . ?
C1 C2 C32 123.98(17) . . ?
C3 C2 C32 118.16(16) . . ?
C4 C3 C2 119.46(16) . . ?
C4 C3 C25 119.13(17) . . ?
C2 C3 C25 121.40(17) . . ?
C1 C6 C5 120.52(17) . . ?
C1 C6 C7 120.57(17) . . ?
C5 C6 C7 118.90(17) . . ?
C4 C5 C6 118.23(17) . . ?
C4 C5 C19 118.99(18) . . ?
C6 C5 C19 122.77(17) . . ?
C31 C32 C33 117.12(18) . . ?
C31 C32 C2 118.92(18) . . ?
C33 C32 C2 123.89(17) . . ?
C30 C25 C26 118.84(18) . . ?
C30 C25 C3 119.23(18) . . ?
C26 C25 C3 121.89(18) . . ?
C25 C30 C29 117.46(19) . . ?
C25 C30 C31 119.59(17) . . ?
C29 C30 C31 122.85(19) . . ?
C32 C31 C36 118.2(2) . . ?
C32 C31 C30 121.42(17) . . ?
C36 C31 C30 120.33(18) . . ?
C5 C4 C3 122.93(18) . . ?
C5 C4 H4 118.5 . . ?
C3 C4 H4 118.5 . . ?
C8 C7 C12 118.02(19) . . ?
C8 C7 C6 121.37(18) . . ?
C12 C7 C6 120.50(18) . . ?
C20 C19 C24 118.5(2) . . ?
C20 C19 C5 118.91(19) . . ?
C24 C19 C5 122.59(19) . . ?
C13 C14 C15 120.68(19) . . ?
C13 C14 H14 119.7 . . ?
C15 C14 H14 119.7 . . ?
C13 C18 C17 120.4(2) . . ?
C13 C18 H18 119.8 . . ?
C17 C18 H18 119.8 . . ?
C34 C33 C32 122.5(2) . . ?
C34 C33 H33 118.8 . . ?
C32 C33 H33 118.8 . . ?
C28 C29 C30 122.4(2) . . ?
C28 C29 H29 118.8 . . ?
C30 C29 H29 118.8 . . ?
C33 C34 C35 120.0(2) . . ?
C33 C34 H34 120.0 . . ?
C35 C34 H34 120.0 . . ?
C19 C20 C21 120.4(2) . . ?
C19 C20 H20 119.8 . . ?
C21 C20 H20 119.8 . . ?
C16 C15 C14 120.0(2) . . ?
C16 C15 H15 120.0 . . ?
C14 C15 H15 120.0 . . ?
C17 C16 C15 119.5(2) . . ?
C17 C16 H16 120.2 . . ?
C15 C16 H16 120.2 . . ?
C27 C26 C25 122.4(2) . . ?
C27 C26 H26 118.8 . . ?
C25 C26 H26 118.8 . . ?
C16 C17 C18 120.5(2) . . ?
C16 C17 H17 119.7 . . ?
C18 C17 H17 119.7 . . ?
C7 C8 C9 120.9(2) . . ?
C7 C8 H8 119.5 . . ?
C9 C8 H8 119.5 . . ?
C29 C28 C27 120.1(2) . . ?
C29 C28 H28 119.9 . . ?
C27 C28 H28 119.9 . . ?
C11 C12 C7 120.8(2) . . ?
C11 C12 H12 119.6 . . ?
C7 C12 H12 119.6 . . ?
C35 C36 C31 122.6(2) . . ?
C35 C36 H36 118.7 . . ?
C31 C36 H36 118.7 . . ?
C36 C35 C34 119.5(2) . . ?
C36 C35 H35 120.3 . . ?
C34 C35 H35 120.3 . . ?
C19 C24 C23 120.6(2) . . ?
C19 C24 H24 119.7 . . ?
C23 C24 H24 119.7 . . ?
C22 C21 C20 120.5(2) . . ?
C22 C21 H21 119.8 . . ?
C20 C21 H21 119.8 . . ?
C26 C27 C28 118.8(2) . . ?
C26 C27 H27 120.6 . . ?
C28 C27 H27 120.6 . . ?
C21 C22 C23 119.4(2) . . ?
C21 C22 H22 120.3 . . ?
C23 C22 H22 120.3 . . ?
C22 C23 C24 120.5(2) . . ?
C22 C23 H23 119.7 . . ?
C24 C23 H23 119.7 . . ?
C10 C9 C8 120.1(2) . . ?
C10 C9 H9 119.9 . . ?
C8 C9 H9 119.9 . . ?
C10 C11 C12 120.2(3) . . ?
C10 C11 H11 119.9 . . ?
C12 C11 H11 119.9 . . ?
C9 C10 C11 119.9(2) . . ?
C9 C10 H10 120.1 . . ?
C11 C10 H10 120.1 . . ?

loop_
_geom_bond_atom_site_label_1
_geom_bond_atom_site_label_2
_geom_bond_distance
_geom_bond_site_symmetry_2
_geom_bond_publ_flag
C1 C6 1.397(3) . ?
C1 C2 1.440(3) . ?
C1 C13 1.502(3) . ?
C13 C18 1.380(3) . ?
C13 C14 1.390(3) . ?
C2 C3 1.420(3) . ?
C2 C32 1.485(3) . ?
C3 C4 1.397(3) . ?
C3 C25 1.482(3) . ?
C6 C5 1.420(3) . ?
C6 C7 1.512(3) . ?
C5 C4 1.380(3) . ?
C5 C19 1.494(3) . ?
C32 C31 1.426(3) . ?
C32 C33 1.419(3) . ?
C25 C30 1.406(3) . ?
C25 C26 1.411(3) . ?
C30 C29 1.418(3) . ?
C30 C31 1.462(3) . ?
C31 C36 1.414(3) . ?
C4 H4 0.9300 . ?
C7 C8 1.381(3) . ?
C7 C12 1.400(3) . ?
C19 C20 1.383(3) . ?
C19 C24 1.390(3) . ?
C14 C15 1.389(3) . ?
C14 H14 0.9300 . ?
C18 C17 1.393(3) . ?
C18 H18 0.9300 . ?
C33 C34 1.375(3) . ?
C33 H33 0.9300 . ?
C29 C28 1.369(3) . ?
C29 H29 0.9300 . ?
C34 C35 1.379(3) . ?
C34 H34 0.9300 . ?
C20 C21 1.392(3) . ?
C20 H20 0.9300 . ?
C15 C16 1.380(3) . ?
C15 H15 0.9300 . ?
C16 C17 1.378(4) . ?
C16 H16 0.9300 . ?
C26 C27 1.374(3) . ?
C26 H26 0.9300 . ?
C17 H17 0.9300 . ?
C8 C9 1.390(3) . ?
C8 H8 0.9300 . ?
C28 C27 1.393(3) . ?
C28 H28 0.9300 . ?
C12 C11 1.376(3) . ?
C12 H12 0.9300 . ?
C36 C35 1.371(4) . ?
C36 H36 0.9300 . ?
C35 H35 0.9300 . ?
C24 C23 1.379(3) . ?
C24 H24 0.9300 . ?
C21 C22 1.368(4) . ?
C21 H21 0.9300 . ?
C27 H27 0.9300 . ?
C22 C23 1.379(4) . ?
C22 H22 0.9300 . ?
C23 H23 0.9300 . ?
C9 C10 1.368(4) . ?
C9 H9 0.9300 . ?
C11 C10 1.379(4) . ?
C11 H11 0.9300 . ?
C10 H10 0.9300 . ?

loop_
_geom_torsion_atom_site_label_1
_geom_torsion_atom_site_label_2
_geom_torsion_atom_site_label_3
_geom_torsion_atom_site_label_4
_geom_torsion
_geom_torsion_site_symmetry_1
_geom_torsion_site_symmetry_2
_geom_torsion_site_symmetry_3
_geom_torsion_site_symmetry_4
_geom_torsion_publ_flag
C6 C1 C13 C18 -104.3(2) . . . . ?
C2 C1 C13 C18 77.4(2) . . . . ?
C6 C1 C13 C14 76.0(2) . . . . ?
C2 C1 C13 C14 -102.4(2) . . . . ?
C6 C1 C2 C3 3.5(2) . . . . ?
C13 C1 C2 C3 -178.18(16) . . . . ?
C6 C1 C2 C32 -175.68(15) . . . . ?
C13 C1 C2 C32 2.6(3) . . . . ?
C1 C2 C3 C4 -7.7(2) . . . . ?
C32 C2 C3 C4 171.51(15) . . . . ?
C1 C2 C3 C25 171.45(15) . . . . ?
C32 C2 C3 C25 -9.3(2) . . . . ?
C2 C1 C6 C5 3.7(3) . . . . ?
C13 C1 C6 C5 -174.70(16) . . . . ?
C2 C1 C6 C7 -175.45(16) . . . . ?
C13 C1 C6 C7 6.1(2) . . . . ?
C1 C6 C5 C4 -6.7(3) . . . . ?
C7 C6 C5 C4 172.51(17) . . . . ?
C1 C6 C5 C19 172.43(17) . . . . ?
C7 C6 C5 C19 -8.4(3) . . . . ?
C1 C2 C32 C31 -168.90(16) . . . . ?
C3 C2 C32 C31 11.9(2) . . . . ?
C1 C2 C32 C33 14.1(3) . . . . ?
C3 C2 C32 C33 -165.10(17) . . . . ?
C4 C3 C25 C30 178.69(16) . . . . ?
C2 C3 C25 C30 -0.5(2) . . . . ?
C4 C3 C25 C26 0.8(3) . . . . ?
C2 C3 C25 C26 -178.40(18) . . . . ?
C26 C25 C30 C29 2.1(3) . . . . ?
C3 C25 C30 C29 -175.87(17) . . . . ?
C26 C25 C30 C31 -174.33(17) . . . . ?
C3 C25 C30 C31 7.7(3) . . . . ?
C33 C32 C31 C36 -4.6(3) . . . . ?
C2 C32 C31 C36 178.22(17) . . . . ?
C33 C32 C31 C30 172.23(17) . . . . ?
C2 C32 C31 C30 -5.0(2) . . . . ?
C25 C30 C31 C32 -5.0(3) . . . . ?
C29 C30 C31 C32 178.82(17) . . . . ?
C25 C30 C31 C36 171.77(17) . . . . ?
C29 C30 C31 C36 -4.5(3) . . . . ?
C6 C5 C4 C3 2.4(3) . . . . ?
C19 C5 C4 C3 -176.79(17) . . . . ?
C2 C3 C4 C5 4.9(3) . . . . ?
C25 C3 C4 C5 -174.26(17) . . . . ?
C1 C6 C7 C8 -113.9(2) . . . . ?
C5 C6 C7 C8 66.9(3) . . . . ?
C1 C6 C7 C12 69.9(3) . . . . ?
C5 C6 C7 C12 -109.3(2) . . . . ?
C4 C5 C19 C20 65.3(3) . . . . ?
C6 C5 C19 C20 -113.8(2) . . . . ?
C4 C5 C19 C24 -115.3(2) . . . . ?
C6 C5 C19 C24 65.6(3) . . . . ?
C18 C13 C14 C15 -2.2(3) . . . . ?
C1 C13 C14 C15 177.55(17) . . . . ?
C14 C13 C18 C17 0.7(3) . . . . ?
C1 C13 C18 C17 -179.11(18) . . . . ?
C31 C32 C33 C34 3.3(3) . . . . ?
C2 C32 C33 C34 -179.62(18) . . . . ?
C25 C30 C29 C28 -1.3(3) . . . . ?
C31 C30 C29 C28 175.0(2) . . . . ?
C32 C33 C34 C35 0.2(3) . . . . ?
C24 C19 C20 C21 -2.3(3) . . . . ?
C5 C19 C20 C21 177.08(19) . . . . ?
C13 C14 C15 C16 1.9(3) . . . . ?
C14 C15 C16 C17 0.0(3) . . . . ?
C30 C25 C26 C27 -1.5(3) . . . . ?
C3 C25 C26 C27 176.5(2) . . . . ?
C15 C16 C17 C18 -1.6(3) . . . . ?
C13 C18 C17 C16 1.3(3) . . . . ?
C12 C7 C8 C9 2.0(3) . . . . ?
C6 C7 C8 C9 -174.3(2) . . . . ?
C30 C29 C28 C27 -0.3(3) . . . . ?
C8 C7 C12 C11 -1.4(3) . . . . ?
C6 C7 C12 C11 174.88(19) . . . . ?
C32 C31 C36 C35 2.6(3) . . . . ?
C30 C31 C36 C35 -174.2(2) . . . . ?
C31 C36 C35 C34 1.0(4) . . . . ?
C33 C34 C35 C36 -2.4(3) . . . . ?
C20 C19 C24 C23 1.9(3) . . . . ?
C5 C19 C24 C23 -177.5(2) . . . . ?
C19 C20 C21 C22 0.9(3) . . . . ?
C25 C26 C27 C28 -0.1(3) . . . . ?
C29 C28 C27 C26 1.0(3) . . . . ?
C20 C21 C22 C23 1.1(4) . . . . ?
C21 C22 C23 C24 -1.6(4) . . . . ?
C19 C24 C23 C22 0.1(4) . . . . ?
C7 C8 C9 C10 -0.7(4) . . . . ?
C7 C12 C11 C10 -0.4(4) . . . . ?
C8 C9 C10 C11 -1.1(4) . . . . ?
C12 C11 C10 C9 1.7(4) . . . . ?
